data_7204407
loop_
_publ_author_name
'Correa, Waldo H.'
'Papadopoulos, Stavroula'
'Radnidge, Peta'
'Roberts, Brett A.'
'Scott, Janet L.'

_publ_section_title
;
 Direct, efficient, solvent-free synthesis of
 2-aryl-1,2,3,4-tetrahydroquinazolines
;
_journal_issue 3
_journal_name_full 'Green Chemistry'
_journal_page_first 245
_journal_paper_doi 10.1039/b202729c
_journal_volume 4
_journal_year 2002
_chemical_formula_sum 'C14 H13 Br N2 O'
_chemical_formula_weight 305.17
_chemical_melting_point 423(2)
_chemical_name_common 2-(5'-bromo-2'-hydroxyphenyl)-1,2,3,4-tetrahydroquinazoline
_chemical_name_systematic
;
2-[(2'-amino-benzylimino)-methyl]-4-bromo-phenol
;
_space_group_IT_number 14
_symmetry_cell_setting monoclinic
_symmetry_space_group_name_Hall '-P 2ybc'
_symmetry_space_group_name_H-M 'P 1 21/c 1'
_atom_sites_solution_hydrogens geom
_atom_sites_solution_primary direct
_atom_sites_solution_secondary difmap
_audit_creation_method SHELXL-97
_cell_angle_alpha 90.00
_cell_angle_beta 98.3910(10)
_cell_angle_gamma 90.00
_cell_formula_units_Z 4
_cell_length_a 24.9478(9)
_cell_length_b 6.0316(2)
_cell_length_c 8.3285(3)
_cell_measurement_temperature 123(2)
_cell_volume 1239.82(8)
_computing_cell_refinement 'Nonius Collect'
_computing_data_collection 'Nonius Collect'
_computing_data_reduction 'Nonius Collect'
_computing_molecular_graphics Xseed
_computing_publication_material Ciftab
_computing_structure_refinement 'SHELXL-97 (Sheldrick, 1997)'
_computing_structure_solution 'SHELXS-97 (Sheldrick, 1990)'
_diffrn_ambient_temperature 123(2)
_diffrn_measured_fraction_theta_full 0.979
_diffrn_measured_fraction_theta_max 0.979
_diffrn_measurement_device_type 'Enraf Nonius Kappa CCD'
_diffrn_measurement_method 'phi + omega scans'
_diffrn_radiation_monochromator graphite
_diffrn_radiation_source 'fine-focus sealed tube'
_diffrn_radiation_type MoK\a
_diffrn_radiation_wavelength 0.71073
_diffrn_reflns_av_R_equivalents 0.0636
_diffrn_reflns_av_sigmaI/netI 0.0545
_diffrn_reflns_limit_h_max 31
_diffrn_reflns_limit_h_min -21
_diffrn_reflns_limit_k_max 7
_diffrn_reflns_limit_k_min -6
_diffrn_reflns_limit_l_max 7
_diffrn_reflns_limit_l_min -10
_diffrn_reflns_number 5161
_diffrn_reflns_theta_full 26.39
_diffrn_reflns_theta_max 26.39
_diffrn_reflns_theta_min 3.30
_exptl_absorpt_coefficient_mu 3.304
_exptl_absorpt_correction_type none
_exptl_crystal_colour yellow
_exptl_crystal_density_diffrn 1.635
_exptl_crystal_density_method 'not measured'
_exptl_crystal_description rhombs
_exptl_crystal_F_000 616
_exptl_crystal_size_max 0.50
_exptl_crystal_size_mid 0.40
_exptl_crystal_size_min 0.30
_refine_diff_density_max 1.652
_refine_diff_density_min -1.033
_refine_diff_density_rms 0.113
_refine_ls_extinction_method none
_refine_ls_goodness_of_fit_ref 1.051
_refine_ls_hydrogen_treatment mixed
_refine_ls_matrix_type full
_refine_ls_number_parameters 172
_refine_ls_number_reflns 2494
_refine_ls_number_restraints 0
_refine_ls_restrained_S_all 1.051
_refine_ls_R_factor_all 0.0513
_refine_ls_R_factor_gt 0.0422
_refine_ls_shift/su_max 0.000
_refine_ls_shift/su_mean 0.000
_refine_ls_structure_factor_coef Fsqd
_refine_ls_weighting_details 'calc w=1/[\s^2^(Fo^2^)+(0.0594P)^2^+1.0368P] where P=(Fo^2^+2Fc^2^)/3'
_refine_ls_weighting_scheme calc
_refine_ls_wR_factor_gt 0.1060
_refine_ls_wR_factor_ref 0.1113
_reflns_number_gt 2155
_reflns_number_total 2494
_reflns_threshold_expression >2sigma(I)
_cod_data_source_file b202729c.txt
_cod_data_source_block 3h
_cod_depositor_comments
;
The following automatic conversions were performed:
'_symmetry_cell_setting' value 'Monoclinic' changed to 'monoclinic'
according to '/home/adriana/struct/CIF-dictionaries/cif_core.dic'
dictionary named 'cif_core.dic' version 2.4.1 from 2010-06-29.

Automatic conversion script
Id: cif_fix_enum 1555 2011-01-17 13:19:09Z saulius 

The following automatic conversions were performed:

'_chemical_melting_point' value '147.7-152 deg. C' was changed to
'423(2)' - it was converted from degrees Celsius(C) to Kelvins(K),
the average value was taken and precision was estimated.

Automatic conversion script
Id: cif_fix_values 1569 2011-02-09 13:29:24Z adriana 
;
_cod_original_sg_symbol_H-M P21/c
_cod_database_code 7204407

loop_
_symmetry_equiv_pos_as_xyz
'x, y, z'
'-x, y+1/2, -z+1/2'
'-x, -y, -z'
'x, -y-1/2, z-1/2'

loop_
_atom_site_label
_atom_site_type_symbol
_atom_site_fract_x
_atom_site_fract_y
_atom_site_fract_z
_atom_site_U_iso_or_equiv
_atom_site_adp_type
_atom_site_occupancy
_atom_site_symmetry_multiplicity
_atom_site_calc_flag
_atom_site_refinement_flags
_atom_site_disorder_assembly
_atom_site_disorder_group
Br1 Br 0.468686(12) 0.31148(5) 0.85452(4) 0.02452(15) Uani 1 1 d . . .
O1 O 0.28166(9) -0.2629(4) 0.5586(3) 0.0226(5) Uani 1 1 d . . .
C3' C 0.36067(13) -0.2110(5) 0.7527(4) 0.0200(7) Uani 1 1 d . . .
H3' H 0.3566 -0.3569 0.7920 0.024 Uiso 1 1 calc R . .
C7' C 0.28824(13) 0.1827(5) 0.4434(4) 0.0173(6) Uani 1 1 d . . .
H7' H 0.2910 0.3338 0.4135 0.021 Uiso 1 1 calc R . .
C6' C 0.37218(12) 0.2171(5) 0.6403(4) 0.0180(6) Uani 1 1 d . . .
H6' H 0.3764 0.3637 0.6023 0.022 Uiso 1 1 calc R . .
N1 N 0.24974(10) 0.0639(5) 0.3722(3) 0.0194(6) Uani 1 1 d . . .
C7 C 0.20869(13) 0.1676(6) 0.2514(4) 0.0228(7) Uani 1 1 d . . .
H7A H 0.2144 0.1219 0.1410 0.027 Uiso 1 1 calc R . .
H7B H 0.2121 0.3310 0.2587 0.027 Uiso 1 1 calc R . .
C6 C 0.12163(14) 0.2411(6) 0.3620(4) 0.0245(7) Uani 1 1 d . . .
H6 H 0.1357 0.3823 0.3966 0.029 Uiso 1 1 calc R . .
C1' C 0.32826(12) 0.0879(5) 0.5708(3) 0.0163(6) Uani 1 1 d . . .
N2 N 0.16242(13) -0.2637(6) 0.1567(4) 0.0315(7) Uani 1 1 d . . .
C4' C 0.40389(12) -0.0829(5) 0.8214(4) 0.0202(7) Uani 1 1 d . . .
H4' H 0.4296 -0.1403 0.9066 0.024 Uiso 1 1 calc R . .
C5 C 0.07043(15) 0.1807(6) 0.3925(4) 0.0280(8) Uani 1 1 d . . .
H5 H 0.0500 0.2774 0.4503 0.034 Uiso 1 1 calc R . .
C2' C 0.32299(12) -0.1294(6) 0.6267(4) 0.0185(6) Uani 1 1 d . . .
C5' C 0.40929(12) 0.1326(5) 0.7637(4) 0.0185(6) Uani 1 1 d . . .
C2 C 0.13171(13) -0.1107(6) 0.2299(4) 0.0225(7) Uani 1 1 d . . .
C3 C 0.07986(14) -0.1668(6) 0.2574(4) 0.0268(8) Uani 1 1 d . . .
H3 H 0.0650 -0.3060 0.2210 0.032 Uiso 1 1 calc R . .
C1 C 0.15295(12) 0.0984(6) 0.2812(4) 0.0202(7) Uani 1 1 d . . .
C4 C 0.04956(13) -0.0226(6) 0.3374(4) 0.0293(8) Uani 1 1 d . . .
H4 H 0.0141 -0.0636 0.3545 0.035 Uiso 1 1 calc R . .
H1N H 0.1929 -0.2116 0.1264 0.062(17) Uiso 1 1 d R . .
H2N H 0.1397(18) -0.366(8) 0.086(5) 0.039(11) Uiso 1 1 d . . .
H1O H 0.260(2) -0.176(9) 0.461(7) 0.068(17) Uiso 1 1 d . . .

loop_
_atom_site_aniso_label
_atom_site_aniso_U_11
_atom_site_aniso_U_22
_atom_site_aniso_U_33
_atom_site_aniso_U_23
_atom_site_aniso_U_13
_atom_site_aniso_U_12
Br1 0.0253(2) 0.0227(2) 0.0242(2) -0.00359(13) -0.00129(14) -0.00453(12)
O1 0.0264(12) 0.0167(11) 0.0241(12) 0.0011(10) 0.0017(10) -0.0059(10)
C3' 0.0292(17) 0.0127(16) 0.0191(15) 0.0023(13) 0.0072(13) 0.0024(12)
C7' 0.0223(15) 0.0140(16) 0.0164(14) -0.0003(12) 0.0057(12) -0.0011(12)
C6' 0.0244(16) 0.0151(15) 0.0155(14) -0.0010(13) 0.0062(12) -0.0009(12)
N1 0.0208(13) 0.0192(14) 0.0182(12) 0.0012(11) 0.0027(10) 0.0010(11)
C7 0.0246(16) 0.0195(17) 0.0234(16) 0.0015(13) 0.0004(13) 0.0001(13)
C6 0.0300(17) 0.0220(16) 0.0196(16) -0.0003(15) -0.0025(13) 0.0025(15)
C1' 0.0213(14) 0.0150(15) 0.0130(13) -0.0015(13) 0.0041(11) 0.0043(12)
N2 0.0332(17) 0.0247(15) 0.0376(18) -0.0066(15) 0.0085(14) 0.0005(14)
C4' 0.0254(15) 0.0178(16) 0.0172(14) -0.0022(13) 0.0027(12) 0.0044(13)
C5 0.0290(18) 0.031(2) 0.0244(17) -0.0012(15) 0.0043(14) 0.0072(14)
C2' 0.0221(15) 0.0174(15) 0.0166(14) -0.0035(13) 0.0048(12) -0.0025(12)
C5' 0.0213(15) 0.0165(15) 0.0178(14) -0.0031(13) 0.0028(12) -0.0003(12)
C2 0.0267(16) 0.0225(17) 0.0170(15) -0.0004(14) -0.0006(12) 0.0031(14)
C3 0.0289(18) 0.0211(18) 0.0289(18) 0.0001(15) -0.0006(14) -0.0023(13)
C1 0.0244(15) 0.0207(17) 0.0137(14) 0.0031(13) -0.0032(12) 0.0016(13)
C4 0.0190(15) 0.036(2) 0.0325(18) 0.0045(17) 0.0031(14) 0.0016(14)

loop_
_atom_type_symbol
_atom_type_description
_atom_type_scat_dispersion_real
_atom_type_scat_dispersion_imag
_atom_type_scat_source
C C 0.0033 0.0016 'International Tables Vol C Tables 4.2.6.8 and 6.1.1.4'
H H 0.0000 0.0000 'International Tables Vol C Tables 4.2.6.8 and 6.1.1.4'
N N 0.0061 0.0033 'International Tables Vol C Tables 4.2.6.8 and 6.1.1.4'
O O 0.0106 0.0060 'International Tables Vol C Tables 4.2.6.8 and 6.1.1.4'
Br Br -0.2901 2.4595 'International Tables Vol C Tables 4.2.6.8 and 6.1.1.4'

loop_
_geom_angle_atom_site_label_1
_geom_angle_atom_site_label_2
_geom_angle_atom_site_label_3
_geom_angle
_geom_angle_site_symmetry_1
_geom_angle_site_symmetry_3
_geom_angle_publ_flag
C4' C3' C2' 121.0(3) . . ?
N1 C7' C1' 120.4(3) . . ?
C5' C6' C1' 120.2(3) . . ?
C7' N1 C7 118.9(3) . . ?
N1 C7 C1 109.7(3) . . ?
C5 C6 C1 121.4(3) . . ?
C6' C1' C2' 119.2(3) . . ?
C6' C1' C7' 119.5(3) . . ?
C2' C1' C7' 121.2(3) . . ?
C3' C4' C5' 119.1(3) . . ?
C4 C5 C6 118.9(3) . . ?
O1 C2' C3' 119.4(3) . . ?
O1 C2' C1' 121.0(3) . . ?
C3' C2' C1' 119.6(3) . . ?
C6' C5' C4' 120.8(3) . . ?
C6' C5' Br1 119.2(2) . . ?
C4' C5' Br1 120.0(2) . . ?
C3 C2 N2 119.7(3) . . ?
C3 C2 C1 119.1(3) . . ?
N2 C2 C1 121.2(3) . . ?
C4 C3 C2 120.9(3) . . ?
C6 C1 C2 119.0(3) . . ?
C6 C1 C7 120.2(3) . . ?
C2 C1 C7 120.9(3) . . ?
C5 C4 C3 120.7(3) . . ?

loop_
_geom_bond_atom_site_label_1
_geom_bond_atom_site_label_2
_geom_bond_distance
_geom_bond_site_symmetry_2
_geom_bond_publ_flag
Br1 C5' 1.899(3) . ?
O1 C2' 1.365(4) . ?
C3' C4' 1.381(5) . ?
C3' C2' 1.393(5) . ?
C7' N1 1.273(4) . ?
C7' C1' 1.463(4) . ?
C6' C5' 1.377(4) . ?
C6' C1' 1.400(4) . ?
N1 C7 1.467(4) . ?
C7 C1 1.507(5) . ?
C6 C5 1.387(5) . ?
C6 C1 1.399(5) . ?
C1' C2' 1.403(5) . ?
N2 C2 1.395(5) . ?
C4' C5' 1.399(5) . ?
C5 C4 1.384(5) . ?
C2 C3 1.388(5) . ?
C2 C1 1.410(5) . ?
C3 C4 1.385(5) . ?

loop_
_geom_torsion_atom_site_label_1
_geom_torsion_atom_site_label_2
_geom_torsion_atom_site_label_3
_geom_torsion_atom_site_label_4
_geom_torsion
_geom_torsion_site_symmetry_1
_geom_torsion_site_symmetry_2
_geom_torsion_site_symmetry_3
_geom_torsion_site_symmetry_4
_geom_torsion_publ_flag
C1' C7' N1 C7 176.7(3) . . . . ?
C7' N1 C7 C1 -133.5(3) . . . . ?
C5' C6' C1' C2' -0.9(4) . . . . ?
C5' C6' C1' C7' 178.1(3) . . . . ?
N1 C7' C1' C6' 176.0(3) . . . . ?
N1 C7' C1' C2' -5.1(5) . . . . ?
C2' C3' C4' C5' 0.6(5) . . . . ?
C1 C6 C5 C4 -1.9(5) . . . . ?
C4' C3' C2' O1 178.1(3) . . . . ?
C4' C3' C2' C1' -1.4(5) . . . . ?
C6' C1' C2' O1 -178.0(3) . . . . ?
C7' C1' C2' O1 3.1(4) . . . . ?
C6' C1' C2' C3' 1.6(4) . . . . ?
C7' C1' C2' C3' -177.4(3) . . . . ?
C1' C6' C5' C4' 0.1(5) . . . . ?
C1' C6' C5' Br1 179.6(2) . . . . ?
C3' C4' C5' C6' 0.1(5) . . . . ?
C3' C4' C5' Br1 -179.4(2) . . . . ?
N2 C2 C3 C4 176.6(3) . . . . ?
C1 C2 C3 C4 -1.4(5) . . . . ?
C5 C6 C1 C2 0.1(5) . . . . ?
C5 C6 C1 C7 -179.3(3) . . . . ?
C3 C2 C1 C6 1.5(4) . . . . ?
N2 C2 C1 C6 -176.5(3) . . . . ?
C3 C2 C1 C7 -179.0(3) . . . . ?
N2 C2 C1 C7 3.0(5) . . . . ?
N1 C7 C1 C6 100.3(3) . . . . ?
N1 C7 C1 C2 -79.1(4) . . . . ?
C6 C5 C4 C3 2.0(5) . . . . ?
C2 C3 C4 C5 -0.3(5) . . . . ?

loop_
_cod_related_entry_id
_cod_related_entry_database
_cod_related_entry_code
1 ChemSpider 30653708
